data_7716379
loop_
_publ_author_name
'Robson, Max E.'
'Johnson, Andrew L.'

_publ_section_title
;
 Zinc and cadmium thioamidate complexes: rational design of single-source
 precursors for the AACVD of ZnS.
;
_journal_issue 27
_journal_name_full 'Dalton transactions (Cambridge, England : 2003)'
_journal_page_first 11380
_journal_page_last 11392
_journal_paper_doi 10.1039/d4dt01278j
_journal_volume 53
_journal_year 2024
_chemical_absolute_configuration unk
_chemical_formula_moiety 'C40 H72 N4 S4 Zn2'
_chemical_formula_sum 'C40 H72 N4 S4 Zn2'
_chemical_formula_weight 867.99
_chemical_properties_physical Air-sensitive
_space_group_crystal_system tetragonal
_space_group_IT_number 76
_space_group_name_Hall 'P 4w'
_space_group_name_H-M_alt 'P 41'
_atom_sites_solution_hydrogens geom
_atom_sites_solution_primary dual
_audit_creation_method SHELXL-2018/3
_audit_update_record
;
2024-04-25 deposited with the CCDC.	2024-06-17 downloaded from the CCDC.
;
_cell_angle_alpha 90
_cell_angle_beta 90
_cell_angle_gamma 90
_cell_formula_units_Z 4
_cell_length_a 14.5205(3)
_cell_length_b 14.5205(3)
_cell_length_c 21.8318(7)
_cell_measurement_reflns_used 13920
_cell_measurement_temperature 150(2)
_cell_measurement_theta_max 27.4900
_cell_measurement_theta_min 3.2510
_cell_volume 4603.1(2)
_computing_cell_refinement 'CrysAlisPro 1.171.41.93a (Rigaku OD, 2020)'
_computing_data_collection 'CrysAlisPro 1.171.41.93a (Rigaku OD, 2020)'
_computing_data_reduction 'CrysAlisPro 1.171.41.93a (Rigaku OD, 2020)'
_computing_molecular_graphics 'ORTEP3 for Windows - Farrugia, L. J. J. Appl. Crystallogr. 1997, 30, 565'
_computing_publication_material
;
 'WinGX publication routines, Farrugia, 
 L. J., J. Appl. Crystallogr., 1999, 32, 837-838
;
_computing_structure_refinement
;
 SHELXL-2018/3 (Sheldrick, 2018)
 Sheldrick GM (2008) Acta Crystallogr A64:112--122 and 
 C. B. H\"ubschle, G. M. Sheldrick and B. Dittrich
 ShelXle: a Qt graphical user interface for SHELXL
 J. Appl. Cryst., 44, (2011) 1281-1284.
;
_computing_structure_solution
; 
 SHELXT
 Sheldrick, G. M. (2008). Acta Cryst. A64, 112-122.
;
_diffrn_ambient_environment N~2~
_diffrn_ambient_temperature 150.00(10)
_diffrn_detector 'CCD plate'
_diffrn_detector_area_resol_mean 8.0734
_diffrn_detector_type EosS2
_diffrn_measured_fraction_theta_full 0.998
_diffrn_measured_fraction_theta_max 0.996
_diffrn_measurement_device 'four-circle diffractometer'
_diffrn_measurement_device_type 'New Xcalibur, EosS2'
_diffrn_measurement_method '\w scans'
_diffrn_radiation_monochromator graphite
_diffrn_radiation_probe x-ray
_diffrn_radiation_type 'Mo K\a'
_diffrn_radiation_wavelength 0.71073
_diffrn_reflns_av_R_equivalents 0.0607
_diffrn_reflns_av_unetI/netI 0.0532
_diffrn_reflns_Laue_measured_fraction_full 0.998
_diffrn_reflns_Laue_measured_fraction_max 0.996
_diffrn_reflns_limit_h_max 18
_diffrn_reflns_limit_h_min -18
_diffrn_reflns_limit_k_max 18
_diffrn_reflns_limit_k_min -18
_diffrn_reflns_limit_l_max 27
_diffrn_reflns_limit_l_min -28
_diffrn_reflns_number 40992
_diffrn_reflns_point_group_measured_fraction_full 0.977
_diffrn_reflns_point_group_measured_fraction_max 0.962
_diffrn_reflns_theta_full 25.242
_diffrn_reflns_theta_max 27.473
_diffrn_reflns_theta_min 2.957
_diffrn_source 'fine-focus sealed X-ray tube'
_diffrn_source_type 'Enhance (Mo) X-ray Source'
_exptl_absorpt_coefficient_mu 1.254
_exptl_absorpt_correction_T_max 1.00000
_exptl_absorpt_correction_T_min 0.80424
_exptl_absorpt_correction_type multi-scan
_exptl_absorpt_process_details
;
CrysAlisPro 1.171.41.93a (Rigaku Oxford Diffraction, 2020)
Empirical absorption correction using spherical harmonics,
implemented in SCALE3 ABSPACK scaling algorithm.
;
_exptl_crystal_colour colourless
_exptl_crystal_density_diffrn 1.252
_exptl_crystal_description block
_exptl_crystal_F_000 1856
_exptl_crystal_recrystallization_method 'Re-crystallisation from solvent'
_exptl_crystal_size_max 0.600
_exptl_crystal_size_mid 0.400
_exptl_crystal_size_min 0.350
_refine_diff_density_max 0.912
_refine_diff_density_min -0.365
_refine_diff_density_rms 0.077
_refine_ls_abs_structure_details
;
 Refined as an inversion twin.
;
_refine_ls_abs_structure_Flack 0.492(17)
_refine_ls_extinction_method none
_refine_ls_goodness_of_fit_ref 1.074
_refine_ls_hydrogen_treatment constr
_refine_ls_matrix_type full
_refine_ls_number_parameters 460
_refine_ls_number_reflns 10126
_refine_ls_number_restraints 1
_refine_ls_restrained_S_all 1.074
_refine_ls_R_factor_all 0.0667
_refine_ls_R_factor_gt 0.0492
_refine_ls_shift/su_max 0.001
_refine_ls_shift/su_mean 0.000
_refine_ls_structure_factor_coef Fsqd
_refine_ls_weighting_details 'w=1/[\s^2^(Fo^2^)+(0.0494P)^2^+3.6888P] where P=(Fo^2^+2Fc^2^)/3'
_refine_ls_weighting_scheme calc
_refine_ls_wR_factor_gt 0.1065
_refine_ls_wR_factor_ref 0.1192
_reflns_Friedel_coverage 0.881
_reflns_Friedel_fraction_full 0.955
_reflns_Friedel_fraction_max 0.925
_reflns_number_gt 8552
_reflns_number_total 10126
_reflns_threshold_expression 'I > 2\s(I)'
_cod_data_source_file d4dt01278j2.cif
_cod_data_source_block e21alj19
_cod_depositor_comments 'Adding full bibliography for 7716374--7716379.cif.'
_cod_database_code 7716379
_shelx_shelxl_version_number 2018/3
_shelx_space_group_comment
;
The symmetry employed for this shelxl refinement is uniquely defined
by the following loop, which should always be used as a source of
symmetry information in preference to the above space-group names.
They are only intended as comments.
;
_shelx_estimated_absorpt_t_min 0.520
_shelx_estimated_absorpt_t_max 0.668
_oxdiff_exptl_absorpt_empirical_full_min 0.844
_oxdiff_exptl_absorpt_empirical_full_max 1.241
_oxdiff_exptl_absorpt_empirical_details
;
Empirical correction (ABSPACK) includes:
- Absorption correction using spherical harmonics
- Frame scaling
;

loop_
_space_group_symop_operation_xyz
'x, y, z'
'-y, x, z+1/4'
'-x, -y, z+1/2'
'y, -x, z+3/4'

loop_
_atom_site_label
_atom_site_type_symbol
_atom_site_fract_x
_atom_site_fract_y
_atom_site_fract_z
_atom_site_U_iso_or_equiv
_atom_site_adp_type
_atom_site_occupancy
_atom_site_site_symmetry_order
_atom_site_calc_flag
_atom_site_refinement_flags_posn
_atom_site_refinement_flags_adp
_atom_site_refinement_flags_occupancy
_atom_site_disorder_assembly
_atom_site_disorder_group
Zn1 Zn 0.63846(4) 0.98213(5) 0.54689(3) 0.02631(17) Uani 1 1 d . . . . .
Zn2 Zn 0.46388(5) 0.84915(5) 0.46059(3) 0.02714(17) Uani 1 1 d . . . . .
S1 S 0.76405(11) 1.09515(10) 0.56352(8) 0.0329(4) Uani 1 1 d . . . . .
S2 S 0.50095(11) 0.84752(10) 0.56607(7) 0.0277(3) Uani 1 1 d . . . . .
S3 S 0.33673(11) 0.73962(11) 0.44060(9) 0.0366(4) Uani 1 1 d . . . . .
S4 S 0.59850(10) 0.98647(10) 0.44279(7) 0.0264(3) Uani 1 1 d . . . . .
N1 N 0.7512(3) 0.9211(3) 0.5859(2) 0.0253(11) Uani 1 1 d . . . . .
N2 N 0.5188(3) 1.0221(3) 0.5897(2) 0.0254(11) Uani 1 1 d . . . . .
N3 N 0.3567(3) 0.9118(3) 0.4146(2) 0.0256(11) Uani 1 1 d . . . . .
N4 N 0.5855(3) 0.8106(3) 0.4203(2) 0.0223(10) Uani 1 1 d . . . . .
C1 C 0.8049(4) 0.9924(4) 0.5930(3) 0.0257(13) Uani 1 1 d . . . . .
C2 C 0.8991(4) 0.9914(5) 0.6222(3) 0.0390(16) Uani 1 1 d . . . . .
H2 H 0.908940 0.929752 0.641543 0.047 Uiso 1 1 calc R U . . .
C3 C 0.9064(6) 1.0641(6) 0.6713(4) 0.066(3) Uani 1 1 d . . . . .
H3A H 0.900450 1.125230 0.652645 0.099 Uiso 1 1 calc R U . . .
H3B H 0.966337 1.059140 0.691641 0.099 Uiso 1 1 calc R U . . .
H3C H 0.857173 1.055195 0.701379 0.099 Uiso 1 1 calc R U . . .
C4 C 0.9724(5) 1.0051(7) 0.5729(4) 0.060(2) Uani 1 1 d . . . . .
H4A H 0.966464 0.956847 0.541760 0.090 Uiso 1 1 calc R U . . .
H4B H 1.033717 1.001832 0.591532 0.090 Uiso 1 1 calc R U . . .
H4C H 0.964144 1.065573 0.553654 0.090 Uiso 1 1 calc R U . . .
C5 C 0.4607(4) 0.9550(4) 0.5927(3) 0.0265(13) Uani 1 1 d . . . . .
C6 C 0.3661(5) 0.9584(5) 0.6207(3) 0.0400(16) Uani 1 1 d . . . . .
H6 H 0.348071 1.024490 0.625436 0.048 Uiso 1 1 calc R U . . .
C7 C 0.3680(7) 0.9148(8) 0.6836(4) 0.073(3) Uani 1 1 d . . . . .
H7A H 0.384589 0.849612 0.679906 0.110 Uiso 1 1 calc R U . . .
H7B H 0.307091 0.920162 0.702592 0.110 Uiso 1 1 calc R U . . .
H7C H 0.413680 0.946395 0.709151 0.110 Uiso 1 1 calc R U . . .
C8 C 0.2935(5) 0.9108(5) 0.5801(4) 0.0428(17) Uani 1 1 d . . . . .
H8A H 0.293455 0.939166 0.539340 0.064 Uiso 1 1 calc R U . . .
H8B H 0.232458 0.917733 0.598705 0.064 Uiso 1 1 calc R U . . .
H8C H 0.308311 0.845191 0.576340 0.064 Uiso 1 1 calc R U . . .
C11 C 0.7742(4) 0.8277(4) 0.6087(3) 0.0264(13) Uani 1 1 d . . . . .
H11 H 0.842468 0.823392 0.614037 0.032 Uiso 1 1 calc R U . . .
C12 C 0.7287(5) 0.8137(4) 0.6705(3) 0.0335(15) Uani 1 1 d . . . . .
H12A H 0.661980 0.826563 0.666981 0.040 Uiso 1 1 calc R U . . .
H12B H 0.755097 0.857644 0.700429 0.040 Uiso 1 1 calc R U . . .
C13 C 0.7425(6) 0.7153(5) 0.6939(3) 0.0425(17) Uani 1 1 d . . . . .
H13A H 0.808829 0.704488 0.701747 0.051 Uiso 1 1 calc R U . . .
H13B H 0.709095 0.707334 0.733103 0.051 Uiso 1 1 calc R U . . .
C14 C 0.7078(5) 0.6459(4) 0.6479(3) 0.0377(16) Uani 1 1 d . . . . .
H14A H 0.640677 0.653945 0.642023 0.045 Uiso 1 1 calc R U . . .
H14B H 0.718729 0.582786 0.663416 0.045 Uiso 1 1 calc R U . . .
C15 C 0.7569(5) 0.6584(4) 0.5870(3) 0.0328(14) Uani 1 1 d . . . . .
H15A H 0.732566 0.613421 0.557000 0.039 Uiso 1 1 calc R U . . .
H15B H 0.823486 0.646091 0.592422 0.039 Uiso 1 1 calc R U . . .
C16 C 0.7438(5) 0.7556(4) 0.5622(3) 0.0340(15) Uani 1 1 d . . . . .
H16A H 0.678073 0.765244 0.552041 0.041 Uiso 1 1 calc R U . . .
H16B H 0.780066 0.762945 0.524138 0.041 Uiso 1 1 calc R U . . .
C21 C 0.5000(4) 1.1162(4) 0.6126(3) 0.0285(13) Uani 1 1 d . . . . .
H21 H 0.433274 1.120771 0.623583 0.034 Uiso 1 1 calc R U . . .
C22 C 0.5570(6) 1.1338(5) 0.6697(3) 0.0430(18) Uani 1 1 d . . . . .
H22A H 0.622643 1.121293 0.660830 0.052 Uiso 1 1 calc R U . . .
H22B H 0.537062 1.091365 0.702670 0.052 Uiso 1 1 calc R U . . .
C23 C 0.5461(6) 1.2334(5) 0.6914(4) 0.053(2) Uani 1 1 d . . . . .
H23A H 0.481519 1.244245 0.703962 0.064 Uiso 1 1 calc R U . . .
H23B H 0.586071 1.244032 0.727489 0.064 Uiso 1 1 calc R U . . .
C24 C 0.5721(5) 1.3004(5) 0.6406(4) 0.0474(19) Uani 1 1 d . . . . .
H24A H 0.564803 1.364412 0.655334 0.057 Uiso 1 1 calc R U . . .
H24B H 0.637456 1.291208 0.629096 0.057 Uiso 1 1 calc R U . . .
C25 C 0.5112(5) 1.2849(4) 0.5850(3) 0.0365(16) Uani 1 1 d . . . . .
H25A H 0.529145 1.328072 0.552015 0.044 Uiso 1 1 calc R U . . .
H25B H 0.446255 1.297354 0.596003 0.044 Uiso 1 1 calc R U . . .
C26 C 0.5206(4) 1.1855(4) 0.5622(3) 0.0303(14) Uani 1 1 d . . . . .
H26A H 0.477603 1.175491 0.527604 0.036 Uiso 1 1 calc R U . . .
H26B H 0.584019 1.175516 0.546858 0.036 Uiso 1 1 calc R U . . .
C31 C 0.3398(4) 1.0040(4) 0.3883(3) 0.0290(14) Uani 1 1 d . . . . .
H31 H 0.273810 1.007982 0.375400 0.035 Uiso 1 1 calc R U . . .
C32 C 0.4001(6) 1.0179(5) 0.3328(3) 0.0442(18) Uani 1 1 d . . . . .
H32A H 0.382621 0.973279 0.300576 0.053 Uiso 1 1 calc R U . . .
H32B H 0.465206 1.006463 0.343995 0.053 Uiso 1 1 calc R U . . .
C33 C 0.3899(6) 1.1175(6) 0.3078(4) 0.062(2) Uani 1 1 d . . . . .
H33A H 0.432129 1.126245 0.272644 0.075 Uiso 1 1 calc R U . . .
H33B H 0.326116 1.126914 0.292978 0.075 Uiso 1 1 calc R U . . .
C34 C 0.4113(6) 1.1870(5) 0.3562(4) 0.051(2) Uani 1 1 d . . . . .
H34A H 0.402806 1.249773 0.339437 0.061 Uiso 1 1 calc R U . . .
H34B H 0.476409 1.180524 0.368970 0.061 Uiso 1 1 calc R U . . .
C35 C 0.3494(5) 1.1739(4) 0.4108(4) 0.0425(18) Uani 1 1 d . . . . .
H35A H 0.284770 1.185224 0.398566 0.051 Uiso 1 1 calc R U . . .
H35B H 0.365867 1.219303 0.442819 0.051 Uiso 1 1 calc R U . . .
C36 C 0.3578(4) 1.0768(4) 0.4371(3) 0.0313(14) Uani 1 1 d . . . . .
H36A H 0.420455 1.068112 0.454050 0.038 Uiso 1 1 calc R U . . .
H36B H 0.313120 1.069163 0.470949 0.038 Uiso 1 1 calc R U . . .
C41 C 0.6085(4) 0.7171(4) 0.3974(3) 0.0256(13) Uani 1 1 d . . . . .
H41 H 0.676699 0.712524 0.391708 0.031 Uiso 1 1 calc R U . . .
C42 C 0.5780(5) 0.6453(4) 0.4439(3) 0.0306(14) Uani 1 1 d . . . . .
H42A H 0.511809 0.653870 0.453188 0.037 Uiso 1 1 calc R U . . .
H42B H 0.613028 0.653714 0.482434 0.037 Uiso 1 1 calc R U . . .
C43 C 0.5939(5) 0.5478(4) 0.4194(3) 0.0361(16) Uani 1 1 d . . . . .
H43A H 0.660688 0.537340 0.413499 0.043 Uiso 1 1 calc R U . . .
H43B H 0.571104 0.502246 0.449500 0.043 Uiso 1 1 calc R U . . .
C44 C 0.5437(5) 0.5346(4) 0.3584(3) 0.0383(16) Uani 1 1 d . . . . .
H44A H 0.555736 0.471727 0.342763 0.046 Uiso 1 1 calc R U . . .
H44B H 0.476561 0.540966 0.364942 0.046 Uiso 1 1 calc R U . . .
C45 C 0.5752(6) 0.6043(4) 0.3118(3) 0.0429(18) Uani 1 1 d . . . . .
H45A H 0.540001 0.595948 0.273378 0.052 Uiso 1 1 calc R U . . .
H45B H 0.641224 0.594399 0.302586 0.052 Uiso 1 1 calc R U . . .
C46 C 0.5612(5) 0.7024(4) 0.3355(3) 0.0350(15) Uani 1 1 d . . . . .
H46A H 0.494494 0.714691 0.339832 0.042 Uiso 1 1 calc R U . . .
H46B H 0.586460 0.746635 0.305379 0.042 Uiso 1 1 calc R U . . .
C201 C 0.6398(4) 0.8795(4) 0.4150(3) 0.0263(13) Uani 1 1 d . . . . .
C202 C 0.7331(5) 0.8815(5) 0.3832(3) 0.0403(17) Uani 1 1 d . . . . .
H202 H 0.750779 0.816626 0.373239 0.048 Uiso 1 1 calc R U . . .
C203 C 0.8085(5) 0.9228(5) 0.4231(4) 0.0447(18) Uani 1 1 d . . . . .
H20A H 0.794011 0.987427 0.431759 0.067 Uiso 1 1 calc R U . . .
H20B H 0.867583 0.919195 0.401438 0.067 Uiso 1 1 calc R U . . .
H20C H 0.812623 0.888501 0.461607 0.067 Uiso 1 1 calc R U . . .
C204 C 0.7236(7) 0.9351(8) 0.3226(4) 0.082(3) Uani 1 1 d . . . . .
H20J H 0.708417 0.999480 0.331353 0.123 Uiso 1 1 calc R U . . .
H20K H 0.674399 0.907581 0.297806 0.123 Uiso 1 1 calc R U . . .
H20L H 0.781790 0.932146 0.299950 0.123 Uiso 1 1 calc R U . . .
C205 C 0.3014(4) 0.8427(4) 0.4082(3) 0.0262(13) Uani 1 1 d . . . . .
C206 C 0.2083(4) 0.8449(4) 0.3747(3) 0.0357(15) Uani 1 1 d . . . . .
H206 H 0.197188 0.909012 0.359795 0.043 Uiso 1 1 calc R U . . .
C207 C 0.2101(7) 0.7801(6) 0.3192(4) 0.066(2) Uani 1 1 d . . . . .
H20D H 0.257748 0.800412 0.290488 0.098 Uiso 1 1 calc R U . . .
H20E H 0.149941 0.781289 0.298862 0.098 Uiso 1 1 calc R U . . .
H20F H 0.223610 0.717283 0.332924 0.098 Uiso 1 1 calc R U . . .
C208 C 0.1313(5) 0.8191(6) 0.4186(4) 0.053(2) Uani 1 1 d . . . . .
H20G H 0.138363 0.754646 0.431035 0.079 Uiso 1 1 calc R U . . .
H20H H 0.071761 0.827219 0.398154 0.079 Uiso 1 1 calc R U . . .
H20I H 0.134123 0.858806 0.454825 0.079 Uiso 1 1 calc R U . . .

loop_
_atom_site_aniso_label
_atom_site_aniso_U_11
_atom_site_aniso_U_22
_atom_site_aniso_U_33
_atom_site_aniso_U_23
_atom_site_aniso_U_13
_atom_site_aniso_U_12
Zn1 0.0240(3) 0.0273(4) 0.0276(4) -0.0008(3) -0.0024(3) 0.0062(3)
Zn2 0.0242(3) 0.0259(3) 0.0314(4) -0.0011(3) -0.0035(3) 0.0051(3)
S1 0.0302(8) 0.0224(7) 0.0461(10) 0.0043(7) -0.0098(7) 0.0008(6)
S2 0.0312(8) 0.0214(7) 0.0306(9) 0.0008(6) -0.0007(6) 0.0032(6)
S3 0.0326(8) 0.0220(7) 0.0551(11) 0.0028(7) -0.0118(8) 0.0007(6)
S4 0.0300(8) 0.0218(7) 0.0274(8) 0.0010(6) -0.0028(6) 0.0049(6)
N1 0.025(3) 0.021(2) 0.029(3) 0.005(2) -0.001(2) 0.003(2)
N2 0.028(3) 0.027(3) 0.021(3) -0.002(2) 0.001(2) 0.001(2)
N3 0.022(2) 0.023(3) 0.032(3) 0.002(2) -0.004(2) 0.0033(19)
N4 0.026(3) 0.022(2) 0.019(2) -0.0002(19) -0.0013(19) 0.0031(19)
C1 0.022(3) 0.026(3) 0.030(3) 0.004(2) -0.002(2) 0.004(2)
C2 0.030(4) 0.033(4) 0.054(5) 0.012(3) -0.014(3) -0.001(3)
C3 0.062(5) 0.069(6) 0.067(6) -0.004(5) -0.031(5) -0.003(5)
C4 0.024(4) 0.085(6) 0.071(6) 0.014(5) -0.003(4) -0.002(4)
C5 0.037(3) 0.021(3) 0.022(3) 0.000(2) 0.001(3) 0.003(2)
C6 0.039(4) 0.030(3) 0.051(4) -0.005(3) 0.011(3) -0.007(3)
C7 0.060(6) 0.119(9) 0.040(5) -0.006(5) 0.018(4) -0.016(6)
C8 0.032(4) 0.042(4) 0.054(5) 0.001(3) 0.009(3) -0.005(3)
C11 0.022(3) 0.027(3) 0.030(3) 0.005(2) -0.002(2) 0.004(2)
C12 0.047(4) 0.032(3) 0.021(3) -0.001(3) -0.001(3) -0.008(3)
C13 0.062(5) 0.035(4) 0.030(4) 0.010(3) 0.000(3) -0.012(3)
C14 0.038(4) 0.027(3) 0.048(4) 0.008(3) 0.003(3) -0.005(3)
C15 0.036(3) 0.026(3) 0.037(4) -0.002(3) -0.003(3) 0.008(3)
C16 0.043(4) 0.029(3) 0.030(4) -0.002(3) -0.001(3) 0.011(3)
C21 0.027(3) 0.028(3) 0.031(4) -0.005(3) 0.006(3) -0.001(3)
C22 0.057(5) 0.041(4) 0.031(4) -0.005(3) -0.003(3) -0.001(3)
C23 0.069(5) 0.052(5) 0.038(4) -0.024(4) -0.009(4) 0.002(4)
C24 0.038(4) 0.034(4) 0.070(6) -0.015(4) -0.013(4) 0.003(3)
C25 0.031(3) 0.027(3) 0.051(4) -0.002(3) -0.004(3) 0.003(3)
C26 0.033(3) 0.021(3) 0.037(4) -0.001(3) -0.003(3) 0.004(2)
C31 0.022(3) 0.028(3) 0.037(4) 0.002(3) -0.006(3) 0.000(2)
C32 0.061(5) 0.048(4) 0.024(4) 0.001(3) -0.002(3) 0.006(4)
C33 0.072(6) 0.067(6) 0.048(5) 0.031(5) 0.001(4) 0.002(4)
C34 0.048(4) 0.034(4) 0.069(6) 0.020(4) 0.006(4) -0.003(3)
C35 0.040(4) 0.024(3) 0.064(5) 0.006(3) -0.002(3) 0.004(3)
C36 0.035(3) 0.024(3) 0.035(4) 0.002(3) 0.003(3) 0.005(3)
C41 0.028(3) 0.026(3) 0.023(3) -0.004(2) 0.005(2) 0.000(2)
C42 0.043(4) 0.022(3) 0.027(3) 0.001(2) -0.003(3) 0.005(3)
C43 0.039(4) 0.025(3) 0.045(4) 0.001(3) -0.003(3) 0.002(3)
C44 0.044(4) 0.022(3) 0.049(4) -0.010(3) -0.005(3) 0.000(3)
C45 0.065(5) 0.032(4) 0.032(4) -0.015(3) -0.005(3) 0.005(3)
C46 0.054(4) 0.027(3) 0.024(3) 0.000(3) 0.000(3) 0.001(3)
C201 0.030(3) 0.027(3) 0.022(3) -0.002(2) -0.003(2) 0.002(2)
C202 0.042(4) 0.034(4) 0.045(4) -0.011(3) 0.022(3) -0.004(3)
C203 0.031(4) 0.045(4) 0.059(5) 0.007(3) 0.015(3) -0.002(3)
C204 0.081(7) 0.135(10) 0.029(5) -0.005(5) 0.019(4) -0.034(6)
C205 0.022(3) 0.025(3) 0.031(3) -0.001(3) -0.002(2) 0.004(2)
C206 0.033(3) 0.027(3) 0.046(4) 0.002(3) -0.021(3) -0.003(3)
C207 0.074(6) 0.068(6) 0.054(5) -0.009(4) -0.026(5) -0.010(5)
C208 0.035(4) 0.052(5) 0.071(6) 0.002(4) -0.012(4) -0.002(3)

loop_
_atom_type_symbol
_atom_type_description
_atom_type_scat_dispersion_real
_atom_type_scat_dispersion_imag
_atom_type_scat_source
C C 0.0033 0.0016 'International Tables Vol C Tables 4.2.6.8 and 6.1.1.4'
H H 0.0000 0.0000 'International Tables Vol C Tables 4.2.6.8 and 6.1.1.4'
N N 0.0061 0.0033 'International Tables Vol C Tables 4.2.6.8 and 6.1.1.4'
S S 0.1246 0.1234 'International Tables Vol C Tables 4.2.6.8 and 6.1.1.4'
Zn Zn 0.2839 1.4301 'International Tables Vol C Tables 4.2.6.8 and 6.1.1.4'

loop_
_geom_angle_atom_site_label_1
_geom_angle_atom_site_label_2
_geom_angle_atom_site_label_3
_geom_angle
_geom_angle_site_symmetry_1
_geom_angle_site_symmetry_3
_geom_angle_publ_flag
N1 Zn1 N2 127.5(2) . . ?
N1 Zn1 S4 127.74(15) . . ?
N2 Zn1 S4 102.90(15) . . ?
N1 Zn1 S1 68.76(14) . . ?
N2 Zn1 S1 111.60(15) . . ?
S4 Zn1 S1 107.81(6) . . ?
N1 Zn1 S2 101.77(14) . . ?
N2 Zn1 S2 62.01(14) . . ?
S4 Zn1 S2 89.27(5) . . ?
S1 Zn1 S2 162.90(6) . . ?
N4 Zn2 N3 124.1(2) . . ?
N4 Zn2 S2 102.67(14) . . ?
N3 Zn2 S2 130.52(15) . . ?
N4 Zn2 S3 113.04(14) . . ?
N3 Zn2 S3 68.59(14) . . ?
S2 Zn2 S3 109.57(6) . . ?
N4 Zn2 S4 62.40(13) . . ?
N3 Zn2 S4 98.28(14) . . ?
S2 Zn2 S4 89.05(5) . . ?
S3 Zn2 S4 161.30(7) . . ?
C1 S1 Zn1 74.7(2) . . ?
C5 S2 Zn2 103.7(2) . . ?
C5 S2 Zn1 70.8(2) . . ?
Zn2 S2 Zn1 90.56(5) . . ?
C205 S3 Zn2 74.8(2) . . ?
C201 S4 Zn1 103.0(2) . . ?
C201 S4 Zn2 70.3(2) . . ?
Zn1 S4 Zn2 91.09(5) . . ?
C1 N1 C11 123.3(5) . . ?
C1 N1 Zn1 100.6(4) . . ?
C11 N1 Zn1 135.8(4) . . ?
C5 N2 C21 123.9(5) . . ?
C5 N2 Zn1 111.3(4) . . ?
C21 N2 Zn1 124.8(4) . . ?
C205 N3 C31 123.9(5) . . ?
C205 N3 Zn2 100.3(4) . . ?
C31 N3 Zn2 135.6(4) . . ?
C201 N4 C41 123.1(5) . . ?
C201 N4 Zn2 110.9(4) . . ?
C41 N4 Zn2 126.0(4) . . ?
N1 C1 C2 125.8(5) . . ?
N1 C1 S1 115.7(4) . . ?
C2 C1 S1 118.4(4) . . ?
C3 C2 C1 110.9(6) . . ?
C3 C2 C4 111.1(7) . . ?
C1 C2 C4 109.5(6) . . ?
C3 C2 H2 108.4 . . ?
C1 C2 H2 108.4 . . ?
C4 C2 H2 108.4 . . ?
C2 C3 H3A 109.5 . . ?
C2 C3 H3B 109.5 . . ?
H3A C3 H3B 109.5 . . ?
C2 C3 H3C 109.5 . . ?
H3A C3 H3C 109.5 . . ?
H3B C3 H3C 109.5 . . ?
C2 C4 H4A 109.5 . . ?
C2 C4 H4B 109.5 . . ?
H4A C4 H4B 109.5 . . ?
C2 C4 H4C 109.5 . . ?
H4A C4 H4C 109.5 . . ?
H4B C4 H4C 109.5 . . ?
N2 C5 C6 126.4(5) . . ?
N2 C5 S2 115.7(5) . . ?
C6 C5 S2 117.7(5) . . ?
C5 C6 C7 109.8(7) . . ?
C5 C6 C8 112.1(6) . . ?
C7 C6 C8 110.3(6) . . ?
C5 C6 H6 108.2 . . ?
C7 C6 H6 108.2 . . ?
C8 C6 H6 108.2 . . ?
C6 C7 H7A 109.5 . . ?
C6 C7 H7B 109.5 . . ?
H7A C7 H7B 109.5 . . ?
C6 C7 H7C 109.5 . . ?
H7A C7 H7C 109.5 . . ?
H7B C7 H7C 109.5 . . ?
C6 C8 H8A 109.5 . . ?
C6 C8 H8B 109.5 . . ?
H8A C8 H8B 109.5 . . ?
C6 C8 H8C 109.5 . . ?
H8A C8 H8C 109.5 . . ?
H8B C8 H8C 109.5 . . ?
N1 C11 C12 109.0(5) . . ?
N1 C11 C16 109.8(5) . . ?
C12 C11 C16 112.0(5) . . ?
N1 C11 H11 108.7 . . ?
C12 C11 H11 108.7 . . ?
C16 C11 H11 108.7 . . ?
C11 C12 C13 111.5(6) . . ?
C11 C12 H12A 109.3 . . ?
C13 C12 H12A 109.3 . . ?
C11 C12 H12B 109.3 . . ?
C13 C12 H12B 109.3 . . ?
H12A C12 H12B 108.0 . . ?
C14 C13 C12 110.9(6) . . ?
C14 C13 H13A 109.5 . . ?
C12 C13 H13A 109.5 . . ?
C14 C13 H13B 109.5 . . ?
C12 C13 H13B 109.5 . . ?
H13A C13 H13B 108.0 . . ?
C13 C14 C15 110.2(5) . . ?
C13 C14 H14A 109.6 . . ?
C15 C14 H14A 109.6 . . ?
C13 C14 H14B 109.6 . . ?
C15 C14 H14B 109.6 . . ?
H14A C14 H14B 108.1 . . ?
C14 C15 C16 111.3(5) . . ?
C14 C15 H15A 109.4 . . ?
C16 C15 H15A 109.4 . . ?
C14 C15 H15B 109.4 . . ?
C16 C15 H15B 109.4 . . ?
H15A C15 H15B 108.0 . . ?
C15 C16 C11 111.4(5) . . ?
C15 C16 H16A 109.4 . . ?
C11 C16 H16A 109.4 . . ?
C15 C16 H16B 109.4 . . ?
C11 C16 H16B 109.4 . . ?
H16A C16 H16B 108.0 . . ?
N2 C21 C22 109.4(5) . . ?
N2 C21 C26 109.2(5) . . ?
C22 C21 C26 112.1(5) . . ?
N2 C21 H21 108.7 . . ?
C22 C21 H21 108.7 . . ?
C26 C21 H21 108.7 . . ?
C21 C22 C23 110.9(6) . . ?
C21 C22 H22A 109.5 . . ?
C23 C22 H22A 109.5 . . ?
C21 C22 H22B 109.5 . . ?
C23 C22 H22B 109.5 . . ?
H22A C22 H22B 108.0 . . ?
C24 C23 C22 110.6(6) . . ?
C24 C23 H23A 109.5 . . ?
C22 C23 H23A 109.5 . . ?
C24 C23 H23B 109.5 . . ?
C22 C23 H23B 109.5 . . ?
H23A C23 H23B 108.1 . . ?
C25 C24 C23 110.1(6) . . ?
C25 C24 H24A 109.6 . . ?
C23 C24 H24A 109.6 . . ?
C25 C24 H24B 109.6 . . ?
C23 C24 H24B 109.6 . . ?
H24A C24 H24B 108.2 . . ?
C24 C25 C26 110.3(5) . . ?
C24 C25 H25A 109.6 . . ?
C26 C25 H25A 109.6 . . ?
C24 C25 H25B 109.6 . . ?
C26 C25 H25B 109.6 . . ?
H25A C25 H25B 108.1 . . ?
C21 C26 C25 111.6(5) . . ?
C21 C26 H26A 109.3 . . ?
C25 C26 H26A 109.3 . . ?
C21 C26 H26B 109.3 . . ?
C25 C26 H26B 109.3 . . ?
H26A C26 H26B 108.0 . . ?
N3 C31 C32 109.7(5) . . ?
N3 C31 C36 109.2(5) . . ?
C32 C31 C36 111.6(6) . . ?
N3 C31 H31 108.8 . . ?
C32 C31 H31 108.8 . . ?
C36 C31 H31 108.8 . . ?
C31 C32 C33 110.6(6) . . ?
C31 C32 H32A 109.5 . . ?
C33 C32 H32A 109.5 . . ?
C31 C32 H32B 109.5 . . ?
C33 C32 H32B 109.5 . . ?
H32A C32 H32B 108.1 . . ?
C34 C33 C32 111.1(7) . . ?
C34 C33 H33A 109.4 . . ?
C32 C33 H33A 109.4 . . ?
C34 C33 H33B 109.4 . . ?
C32 C33 H33B 109.4 . . ?
H33A C33 H33B 108.0 . . ?
C33 C34 C35 110.5(7) . . ?
C33 C34 H34A 109.5 . . ?
C35 C34 H34A 109.5 . . ?
C33 C34 H34B 109.5 . . ?
C35 C34 H34B 109.5 . . ?
H34A C34 H34B 108.1 . . ?
C34 C35 C36 111.5(6) . . ?
C34 C35 H35A 109.3 . . ?
C36 C35 H35A 109.3 . . ?
C34 C35 H35B 109.3 . . ?
C36 C35 H35B 109.3 . . ?
H35A C35 H35B 108.0 . . ?
C31 C36 C35 111.4(6) . . ?
C31 C36 H36A 109.3 . . ?
C35 C36 H36A 109.3 . . ?
C31 C36 H36B 109.3 . . ?
C35 C36 H36B 109.3 . . ?
H36A C36 H36B 108.0 . . ?
N4 C41 C42 109.6(5) . . ?
N4 C41 C46 108.9(5) . . ?
C42 C41 C46 111.3(5) . . ?
N4 C41 H41 109.0 . . ?
C42 C41 H41 109.0 . . ?
C46 C41 H41 109.0 . . ?
C41 C42 C43 110.8(5) . . ?
C41 C42 H42A 109.5 . . ?
C43 C42 H42A 109.5 . . ?
C41 C42 H42B 109.5 . . ?
C43 C42 H42B 109.5 . . ?
H42A C42 H42B 108.1 . . ?
C44 C43 C42 110.4(5) . . ?
C44 C43 H43A 109.6 . . ?
C42 C43 H43A 109.6 . . ?
C44 C43 H43B 109.6 . . ?
C42 C43 H43B 109.6 . . ?
H43A C43 H43B 108.1 . . ?
C45 C44 C43 111.0(6) . . ?
C45 C44 H44A 109.4 . . ?
C43 C44 H44A 109.4 . . ?
C45 C44 H44B 109.4 . . ?
C43 C44 H44B 109.4 . . ?
H44A C44 H44B 108.0 . . ?
C44 C45 C46 110.9(6) . . ?
C44 C45 H45A 109.5 . . ?
C46 C45 H45A 109.5 . . ?
C44 C45 H45B 109.5 . . ?
C46 C45 H45B 109.5 . . ?
H45A C45 H45B 108.0 . . ?
C45 C46 C41 111.7(6) . . ?
C45 C46 H46A 109.3 . . ?
C41 C46 H46A 109.3 . . ?
C45 C46 H46B 109.3 . . ?
C41 C46 H46B 109.3 . . ?
H46A C46 H46B 107.9 . . ?
N4 C201 C202 127.2(5) . . ?
N4 C201 S4 116.4(4) . . ?
C202 C201 S4 116.2(4) . . ?
C201 C202 C203 112.8(6) . . ?
C201 C202 C204 108.7(7) . . ?
C203 C202 C204 110.9(6) . . ?
C201 C202 H202 108.1 . . ?
C203 C202 H202 108.1 . . ?
C204 C202 H202 108.1 . . ?
C202 C203 H20A 109.5 . . ?
C202 C203 H20B 109.5 . . ?
H20A C203 H20B 109.5 . . ?
C202 C203 H20C 109.5 . . ?
H20A C203 H20C 109.5 . . ?
H20B C203 H20C 109.5 . . ?
C202 C204 H20J 109.5 . . ?
C202 C204 H20K 109.5 . . ?
H20J C204 H20K 109.5 . . ?
C202 C204 H20L 109.5 . . ?
H20J C204 H20L 109.5 . . ?
H20K C204 H20L 109.5 . . ?
N3 C205 C206 125.6(5) . . ?
N3 C205 S3 116.3(4) . . ?
C206 C205 S3 118.1(4) . . ?
C208 C206 C207 111.0(6) . . ?
C208 C206 C205 110.1(6) . . ?
C207 C206 C205 110.4(6) . . ?
C208 C206 H206 108.4 . . ?
C207 C206 H206 108.4 . . ?
C205 C206 H206 108.4 . . ?
C206 C207 H20D 109.5 . . ?
C206 C207 H20E 109.5 . . ?
H20D C207 H20E 109.5 . . ?
C206 C207 H20F 109.5 . . ?
H20D C207 H20F 109.5 . . ?
H20E C207 H20F 109.5 . . ?
C206 C208 H20G 109.5 . . ?
C206 C208 H20H 109.5 . . ?
H20G C208 H20H 109.5 . . ?
C206 C208 H20I 109.5 . . ?
H20G C208 H20I 109.5 . . ?
H20H C208 H20I 109.5 . . ?

loop_
_geom_bond_atom_site_label_1
_geom_bond_atom_site_label_2
_geom_bond_distance
_geom_bond_site_symmetry_2
_geom_bond_publ_flag
Zn1 N1 2.046(5) . ?
Zn1 N2 2.056(5) . ?
Zn1 S4 2.3465(17) . ?
Zn1 S1 2.4801(17) . ?
Zn1 S2 2.8254(16) . ?
Zn2 N4 2.050(5) . ?
Zn2 N3 2.064(5) . ?
Zn2 S2 2.3650(18) . ?
Zn2 S3 2.4756(17) . ?
Zn2 S4 2.8192(17) . ?
S1 C1 1.730(6) . ?
S2 C5 1.765(6) . ?
S3 C205 1.734(6) . ?
S4 C201 1.772(6) . ?
N1 C1 1.306(8) . ?
N1 C11 1.483(7) . ?
N2 C5 1.290(8) . ?
N2 C21 1.482(8) . ?
N3 C205 1.292(7) . ?
N3 C31 1.476(8) . ?
N4 C201 1.280(7) . ?
N4 C41 1.486(7) . ?
C1 C2 1.509(8) . ?
C2 C3 1.508(11) . ?
C2 C4 1.527(11) . ?
C2 H2 1.0000 . ?
C3 H3A 0.9800 . ?
C3 H3B 0.9800 . ?
C3 H3C 0.9800 . ?
C4 H4A 0.9800 . ?
C4 H4B 0.9800 . ?
C4 H4C 0.9800 . ?
C5 C6 1.505(9) . ?
C6 C7 1.514(12) . ?
C6 C8 1.541(10) . ?
C6 H6 1.0000 . ?
C7 H7A 0.9800 . ?
C7 H7B 0.9800 . ?
C7 H7C 0.9800 . ?
C8 H8A 0.9800 . ?
C8 H8B 0.9800 . ?
C8 H8C 0.9800 . ?
C11 C12 1.516(9) . ?
C11 C16 1.524(9) . ?
C11 H11 1.0000 . ?
C12 C13 1.530(9) . ?
C12 H12A 0.9900 . ?
C12 H12B 0.9900 . ?
C13 C14 1.511(10) . ?
C13 H13A 0.9900 . ?
C13 H13B 0.9900 . ?
C14 C15 1.519(9) . ?
C14 H14A 0.9900 . ?
C14 H14B 0.9900 . ?
C15 C16 1.523(8) . ?
C15 H15A 0.9900 . ?
C15 H15B 0.9900 . ?
C16 H16A 0.9900 . ?
C16 H16B 0.9900 . ?
C21 C22 1.518(10) . ?
C21 C26 1.522(9) . ?
C21 H21 1.0000 . ?
C22 C23 1.529(10) . ?
C22 H22A 0.9900 . ?
C22 H22B 0.9900 . ?
C23 C24 1.524(12) . ?
C23 H23A 0.9900 . ?
C23 H23B 0.9900 . ?
C24 C25 1.517(10) . ?
C24 H24A 0.9900 . ?
C24 H24B 0.9900 . ?
C25 C26 1.534(9) . ?
C25 H25A 0.9900 . ?
C25 H25B 0.9900 . ?
C26 H26A 0.9900 . ?
C26 H26B 0.9900 . ?
C31 C32 1.509(10) . ?
C31 C36 1.523(9) . ?
C31 H31 1.0000 . ?
C32 C33 1.554(11) . ?
C32 H32A 0.9900 . ?
C32 H32B 0.9900 . ?
C33 C34 1.494(12) . ?
C33 H33A 0.9900 . ?
C33 H33B 0.9900 . ?
C34 C35 1.506(11) . ?
C34 H34A 0.9900 . ?
C34 H34B 0.9900 . ?
C35 C36 1.527(9) . ?
C35 H35A 0.9900 . ?
C35 H35B 0.9900 . ?
C36 H36A 0.9900 . ?
C36 H36B 0.9900 . ?
C41 C42 1.521(8) . ?
C41 C46 1.530(9) . ?
C41 H41 1.0000 . ?
C42 C43 1.532(8) . ?
C42 H42A 0.9900 . ?
C42 H42B 0.9900 . ?
C43 C44 1.529(9) . ?
C43 H43A 0.9900 . ?
C43 H43B 0.9900 . ?
C44 C45 1.507(10) . ?
C44 H44A 0.9900 . ?
C44 H44B 0.9900 . ?
C45 C46 1.529(9) . ?
C45 H45A 0.9900 . ?
C45 H45B 0.9900 . ?
C46 H46A 0.9900 . ?
C46 H46B 0.9900 . ?
C201 C202 1.521(9) . ?
C202 C203 1.523(10) . ?
C202 C204 1.542(12) . ?
C202 H202 1.0000 . ?
C203 H20A 0.9800 . ?
C203 H20B 0.9800 . ?
C203 H20C 0.9800 . ?
C204 H20J 0.9800 . ?
C204 H20K 0.9800 . ?
C204 H20L 0.9800 . ?
C205 C206 1.537(8) . ?
C206 C208 1.519(10) . ?
C206 C207 1.534(10) . ?
C206 H206 1.0000 . ?
C207 H20D 0.9800 . ?
C207 H20E 0.9800 . ?
C207 H20F 0.9800 . ?
C208 H20G 0.9800 . ?
C208 H20H 0.9800 . ?
C208 H20I 0.9800 . ?

loop_
_geom_torsion_atom_site_label_1
_geom_torsion_atom_site_label_2
_geom_torsion_atom_site_label_3
_geom_torsion_atom_site_label_4
_geom_torsion
_geom_torsion_site_symmetry_1
_geom_torsion_site_symmetry_2
_geom_torsion_site_symmetry_3
_geom_torsion_site_symmetry_4
_geom_torsion_publ_flag
C11 N1 C1 C2 3.2(10) . . . . ?
Zn1 N1 C1 C2 177.9(6) . . . . ?
C11 N1 C1 S1 -179.3(4) . . . . ?
Zn1 N1 C1 S1 -4.5(5) . . . . ?
Zn1 S1 C1 N1 3.8(4) . . . . ?
Zn1 S1 C1 C2 -178.5(6) . . . . ?
N1 C1 C2 C3 -128.7(7) . . . . ?
S1 C1 C2 C3 53.8(8) . . . . ?
N1 C1 C2 C4 108.3(8) . . . . ?
S1 C1 C2 C4 -69.1(7) . . . . ?
C21 N2 C5 C6 -1.6(10) . . . . ?
Zn1 N2 C5 C6 -180.0(5) . . . . ?
C21 N2 C5 S2 -176.7(5) . . . . ?
Zn1 N2 C5 S2 5.0(6) . . . . ?
Zn2 S2 C5 N2 -89.3(5) . . . . ?
Zn1 S2 C5 N2 -3.6(4) . . . . ?
Zn2 S2 C5 C6 95.2(5) . . . . ?
Zn1 S2 C5 C6 -179.1(6) . . . . ?
N2 C5 C6 C7 -101.3(8) . . . . ?
S2 C5 C6 C7 73.6(7) . . . . ?
N2 C5 C6 C8 135.7(7) . . . . ?
S2 C5 C6 C8 -49.4(8) . . . . ?
C1 N1 C11 C12 96.0(7) . . . . ?
Zn1 N1 C11 C12 -76.6(7) . . . . ?
C1 N1 C11 C16 -141.1(6) . . . . ?
Zn1 N1 C11 C16 46.3(8) . . . . ?
N1 C11 C12 C13 174.7(5) . . . . ?
C16 C11 C12 C13 53.1(7) . . . . ?
C11 C12 C13 C14 -55.9(8) . . . . ?
C12 C13 C14 C15 57.9(8) . . . . ?
C13 C14 C15 C16 -57.8(7) . . . . ?
C14 C15 C16 C11 55.1(7) . . . . ?
N1 C11 C16 C15 -173.9(5) . . . . ?
C12 C11 C16 C15 -52.8(7) . . . . ?
C5 N2 C21 C22 109.1(7) . . . . ?
Zn1 N2 C21 C22 -72.8(6) . . . . ?
C5 N2 C21 C26 -127.9(6) . . . . ?
Zn1 N2 C21 C26 50.3(7) . . . . ?
N2 C21 C22 C23 174.8(6) . . . . ?
C26 C21 C22 C23 53.5(8) . . . . ?
C21 C22 C23 C24 -56.5(9) . . . . ?
C22 C23 C24 C25 59.3(9) . . . . ?
C23 C24 C25 C26 -58.4(8) . . . . ?
N2 C21 C26 C25 -174.6(5) . . . . ?
C22 C21 C26 C25 -53.2(7) . . . . ?
C24 C25 C26 C21 55.4(8) . . . . ?
C205 N3 C31 C32 -104.1(7) . . . . ?
Zn2 N3 C31 C32 69.7(8) . . . . ?
C205 N3 C31 C36 133.4(6) . . . . ?
Zn2 N3 C31 C36 -52.9(8) . . . . ?
N3 C31 C32 C33 -175.0(6) . . . . ?
C36 C31 C32 C33 -53.9(8) . . . . ?
C31 C32 C33 C34 56.4(9) . . . . ?
C32 C33 C34 C35 -57.8(9) . . . . ?
C33 C34 C35 C36 57.4(9) . . . . ?
N3 C31 C36 C35 175.1(5) . . . . ?
C32 C31 C36 C35 53.6(7) . . . . ?
C34 C35 C36 C31 -55.0(8) . . . . ?
C201 N4 C41 C42 138.6(6) . . . . ?
Zn2 N4 C41 C42 -44.0(6) . . . . ?
C201 N4 C41 C46 -99.4(7) . . . . ?
Zn2 N4 C41 C46 78.0(6) . . . . ?
N4 C41 C42 C43 175.5(5) . . . . ?
C46 C41 C42 C43 55.0(7) . . . . ?
C41 C42 C43 C44 -56.7(7) . . . . ?
C42 C43 C44 C45 57.9(7) . . . . ?
C43 C44 C45 C46 -56.9(8) . . . . ?
C44 C45 C46 C41 55.0(8) . . . . ?
N4 C41 C46 C45 -175.1(6) . . . . ?
C42 C41 C46 C45 -54.1(8) . . . . ?
C41 N4 C201 C202 2.9(10) . . . . ?
Zn2 N4 C201 C202 -174.9(6) . . . . ?
C41 N4 C201 S4 177.9(4) . . . . ?
Zn2 N4 C201 S4 0.2(6) . . . . ?
Zn1 S4 C201 N4 86.3(5) . . . . ?
Zn2 S4 C201 N4 -0.1(4) . . . . ?
Zn1 S4 C201 C202 -98.1(5) . . . . ?
Zn2 S4 C201 C202 175.5(5) . . . . ?
N4 C201 C202 C203 -129.5(7) . . . . ?
S4 C201 C202 C203 55.5(7) . . . . ?
N4 C201 C202 C204 107.2(8) . . . . ?
S4 C201 C202 C204 -67.9(7) . . . . ?
C31 N3 C205 C206 -2.3(10) . . . . ?
Zn2 N3 C205 C206 -177.9(6) . . . . ?
C31 N3 C205 S3 177.8(5) . . . . ?
Zn2 N3 C205 S3 2.3(5) . . . . ?
Zn2 S3 C205 N3 -1.9(4) . . . . ?
Zn2 S3 C205 C206 178.2(5) . . . . ?
N3 C205 C206 C208 -119.9(7) . . . . ?
S3 C205 C206 C208 60.0(7) . . . . ?
N3 C205 C206 C207 117.2(7) . . . . ?
S3 C205 C206 C207 -62.9(8) . . . . ?
